data_4066266
loop_
_publ_author_name
'Hlina, Johann'
'Baumgartner, Judith'
'Marschner, Christoph'

_publ_section_title
;
 Polygermane Building Blocks&#x2020;
;
_journal_issue 21
_journal_name_full Organometallics
_journal_page_first 5289
_journal_paper_doi 10.1021/om100377n
_journal_volume 29
_journal_year 2010
_chemical_formula_sum 'C18 H54 Ge8'
_chemical_formula_weight 851.33
_chemical_name_systematic
;
 ?
;
_space_group_IT_number 148
_symmetry_cell_setting trigonal
_symmetry_space_group_name_Hall '-R 3'
_symmetry_space_group_name_H-M 'R -3 :H'
_atom_sites_solution_hydrogens geom
_atom_sites_solution_primary direct
_atom_sites_solution_secondary difmap
_audit_creation_method SHELXL-97
_cell_angle_alpha 90.00
_cell_angle_beta 90.00
_cell_angle_gamma 120.00
_cell_formula_units_Z 3
_cell_length_a 15.968(2)
_cell_length_b 15.968(2)
_cell_length_c 11.190(2)
_cell_measurement_reflns_used 4154
_cell_measurement_temperature 100(2)
_cell_measurement_theta_max 52.519
_cell_measurement_theta_min 4.655
_cell_volume 2470.9(6)
_computing_cell_refinement 'Bruker XSCANS'
_computing_data_collection 'Bruker XSCANS'
_computing_data_reduction 'Bruker SHELXTL'
_computing_molecular_graphics 'Bruker SHELXTL'
_computing_publication_material 'Bruker SHELXTL'
_computing_structure_refinement 'SHELXL-97 (Sheldrick, 1997)'
_computing_structure_solution 'SHELXS-97 (Sheldrick, 1990)'
_diffrn_ambient_temperature 100(2)
_diffrn_measured_fraction_theta_full 1.000
_diffrn_measured_fraction_theta_max 1.000
_diffrn_measurement_device_type 'SMART APEX'
_diffrn_measurement_method '\w scans'
_diffrn_radiation_monochromator graphite
_diffrn_radiation_source 'fine-focus sealed tube'
_diffrn_radiation_type MoK\a
_diffrn_radiation_wavelength 0.71073
_diffrn_reflns_av_R_equivalents 0.0278
_diffrn_reflns_av_sigmaI/netI 0.0164
_diffrn_reflns_limit_h_max 19
_diffrn_reflns_limit_h_min -19
_diffrn_reflns_limit_k_max 19
_diffrn_reflns_limit_k_min -19
_diffrn_reflns_limit_l_max 13
_diffrn_reflns_limit_l_min -13
_diffrn_reflns_number 6662
_diffrn_reflns_theta_full 26.34
_diffrn_reflns_theta_max 26.34
_diffrn_reflns_theta_min 2.34
_exptl_absorpt_coefficient_mu 7.197
_exptl_absorpt_correction_T_max 0.3270
_exptl_absorpt_correction_T_min 0.1873
_exptl_absorpt_correction_type multi-scan
_exptl_absorpt_process_details SADABS
_exptl_crystal_colour colorless
_exptl_crystal_density_diffrn 1.716
_exptl_crystal_density_method 'not measured'
_exptl_crystal_description blocks
_exptl_crystal_F_000 1254
_exptl_crystal_size_max 0.35
_exptl_crystal_size_mid 0.24
_exptl_crystal_size_min 0.20
_refine_diff_density_max 0.463
_refine_diff_density_min -0.248
_refine_diff_density_rms 0.070
_refine_ls_extinction_method none
_refine_ls_goodness_of_fit_ref 1.038
_refine_ls_hydrogen_treatment constr
_refine_ls_matrix_type full
_refine_ls_number_parameters 43
_refine_ls_number_reflns 1129
_refine_ls_number_restraints 0
_refine_ls_restrained_S_all 1.038
_refine_ls_R_factor_all 0.0200
_refine_ls_R_factor_gt 0.0179
_refine_ls_shift/su_max 0.000
_refine_ls_shift/su_mean 0.000
_refine_ls_structure_factor_coef Fsqd
_refine_ls_weighting_details 'calc w=1/[\s^2^(Fo^2^)+(0.0248P)^2^+4.4056P] where P=(Fo^2^+2Fc^2^)/3'
_refine_ls_weighting_scheme calc
_refine_ls_wR_factor_gt 0.0458
_refine_ls_wR_factor_ref 0.0465
_reflns_number_gt 1054
_reflns_number_total 1129
_reflns_threshold_expression >2sigma(I)
_cod_data_source_file om100377n_si_001.cif
_cod_data_source_block 3_648j
_cod_original_cell_volume 2470.9(7)
_cod_original_sg_symbol_H-M R-3
_cod_database_code 4066266

loop_
_symmetry_equiv_pos_as_xyz
'x, y, z'
'-y, x-y, z'
'-x+y, -x, z'
'x+2/3, y+1/3, z+1/3'
'-y+2/3, x-y+1/3, z+1/3'
'-x+y+2/3, -x+1/3, z+1/3'
'x+1/3, y+2/3, z+2/3'
'-y+1/3, x-y+2/3, z+2/3'
'-x+y+1/3, -x+2/3, z+2/3'
'-x, -y, -z'
'y, -x+y, -z'
'x-y, x, -z'
'-x+2/3, -y+1/3, -z+1/3'
'y+2/3, -x+y+1/3, -z+1/3'
'x-y+2/3, x+1/3, -z+1/3'
'-x+1/3, -y+2/3, -z+2/3'
'y+1/3, -x+y+2/3, -z+2/3'
'x-y+1/3, x+2/3, -z+2/3'

loop_
_atom_site_label
_atom_site_type_symbol
_atom_site_fract_x
_atom_site_fract_y
_atom_site_fract_z
_atom_site_U_iso_or_equiv
_atom_site_adp_type
_atom_site_occupancy
_atom_site_symmetry_multiplicity
_atom_site_calc_flag
_atom_site_refinement_flags
Ge1 Ge 0.0000 0.0000 0.60979(3) 0.01673(10) Uani 1 3 d S
Ge2 Ge -0.161458(15) -0.091003(15) 0.696897(19) 0.02137(9) Uani 1 1 d .
C1 C -0.20835(18) -0.22949(16) 0.7184(2) 0.0370(6) Uani 1 1 d .
H1A H -0.2381 -0.2499 0.7975 0.056 Uiso 1 1 calc R
H1B H -0.1540 -0.2414 0.7119 0.056 Uiso 1 1 calc R
H1C H -0.2563 -0.2664 0.6567 0.056 Uiso 1 1 calc R
C2 C -0.25770(17) -0.07965(19) 0.6019(2) 0.0360(5) Uani 1 1 d .
H2A H -0.2678 -0.1144 0.5262 0.054 Uiso 1 1 calc R
H2B H -0.2348 -0.0113 0.5855 0.054 Uiso 1 1 calc R
H2C H -0.3188 -0.1076 0.6461 0.054 Uiso 1 1 calc R
C3 C -0.16048(19) -0.0399(2) 0.8564(2) 0.0387(6) Uani 1 1 d .
H3A H -0.1453 0.0274 0.8497 0.058 Uiso 1 1 calc R
H3B H -0.1114 -0.0430 0.9058 0.058 Uiso 1 1 calc R
H3C H -0.2242 -0.0786 0.8935 0.058 Uiso 1 1 calc R

loop_
_atom_site_aniso_label
_atom_site_aniso_U_11
_atom_site_aniso_U_22
_atom_site_aniso_U_33
_atom_site_aniso_U_23
_atom_site_aniso_U_13
_atom_site_aniso_U_12
Ge1 0.01537(13) 0.01537(13) 0.01947(19) 0.000 0.000 0.00768(6)
Ge2 0.01813(13) 0.01933(13) 0.02545(14) 0.00279(8) 0.00394(8) 0.00846(9)
C1 0.0336(13) 0.0244(12) 0.0477(15) 0.0102(10) 0.0069(11) 0.0104(10)
C2 0.0219(11) 0.0401(14) 0.0464(14) 0.0068(11) 0.0018(10) 0.0158(10)
C3 0.0402(14) 0.0433(15) 0.0273(12) 0.0007(10) 0.0111(10) 0.0170(12)

loop_
_atom_type_symbol
_atom_type_description
_atom_type_scat_dispersion_real
_atom_type_scat_dispersion_imag
_atom_type_scat_source
C C 0.0033 0.0016 'International Tables Vol C Tables 4.2.6.8 and 6.1.1.4'
H H 0.0000 0.0000 'International Tables Vol C Tables 4.2.6.8 and 6.1.1.4'
Ge Ge 0.1547 1.8001 'International Tables Vol C Tables 4.2.6.8 and 6.1.1.4'

loop_
_geom_angle_atom_site_label_1
_geom_angle_atom_site_label_2
_geom_angle_atom_site_label_3
_geom_angle
_geom_angle_site_symmetry_1
_geom_angle_site_symmetry_3
Ge2 Ge1 Ge2 105.130(12) . 3
Ge2 Ge1 Ge2 105.129(12) . 2
Ge2 Ge1 Ge2 105.130(11) 3 2
Ge2 Ge1 Ge1 113.526(10) . 10_556
Ge2 Ge1 Ge1 113.526(10) 3 10_556
Ge2 Ge1 Ge1 113.526(10) 2 10_556
C2 Ge2 C3 107.50(11) . .
C2 Ge2 C1 107.29(11) . .
C3 Ge2 C1 106.04(11) . .
C2 Ge2 Ge1 111.94(7) . .
C3 Ge2 Ge1 109.24(8) . .
C1 Ge2 Ge1 114.45(8) . .

loop_
_geom_bond_atom_site_label_1
_geom_bond_atom_site_label_2
_geom_bond_distance
_geom_bond_site_symmetry_2
Ge1 Ge2 2.4418(4) .
Ge1 Ge2 2.4418(4) 3
Ge1 Ge2 2.4418(4) 2
Ge1 Ge1 2.4571(8) 10_556
Ge2 C2 1.950(2) .
Ge2 C3 1.959(2) .
Ge2 C1 1.963(2) .

loop_
_geom_torsion_atom_site_label_1
_geom_torsion_atom_site_label_2
_geom_torsion_atom_site_label_3
_geom_torsion_atom_site_label_4
_geom_torsion
_geom_torsion_site_symmetry_1
Ge2 Ge1 Ge2 C2 89.39(9) 3
Ge2 Ge1 Ge2 C2 -159.93(9) 2
Ge1 Ge1 Ge2 C2 -35.27(9) 10_556
Ge2 Ge1 Ge2 C3 -29.55(9) 3
Ge2 Ge1 Ge2 C3 81.13(9) 2
Ge1 Ge1 Ge2 C3 -154.21(9) 10_556
Ge2 Ge1 Ge2 C1 -148.26(9) 3
Ge2 Ge1 Ge2 C1 -37.57(9) 2
Ge1 Ge1 Ge2 C1 87.08(9) 10_556
